data_2000817
loop_
_publ_author_name
'Okamoto, K.'
'Hidaka, J.'
'Fukagawa, M.'
'Kanamori, K.'

_publ_section_title
;
 Structure of triaqua(nitrilotriacetato)vanadium(III) tetrahydrate
;
_journal_issue 6
_journal_name_full 'Acta Crystallographica Section C'
_journal_page_first 1025
_journal_page_last 1027
_journal_paper_doi 10.1107/S010827019101377X
_journal_volume 48
_journal_year 1992
_chemical_formula_moiety 'C6 H12 N1 O9 V1,4(H2 O1)'
_chemical_formula_sum 'C6 H20 N O13 V'
_chemical_formula_weight 365.17
_space_group_crystal_system triclinic
_space_group_IT_number 2
_space_group_name_Hall '-P 1'
_space_group_name_H-M_alt 'P -1'
_cell_angle_alpha 98.77(2)
_cell_angle_beta 90.30(2)
_cell_angle_gamma 105.79(2)
_cell_formula_units_Z 2
_cell_length_a 7.929(2)
_cell_length_b 8.716(3)
_cell_length_c 10.914(3)
_cell_volume 716.4(4)
_diffrn_radiation_type Mo
_diffrn_radiation_wavelength 0.71073
_exptl_absorpt_coefficient_mu 0.73
_exptl_crystal_density_diffrn 1.693
_exptl_crystal_F_000 380
_cod_data_source_file as0562.cif
_cod_data_source_block as0562a
_cod_depositor_comments
;
 Marking attached hydrogen atoms.

 Antanas Vaitkus,
 2018-02-09
;
_cod_original_cell_volume 716.4(8)
_cod_original_formula_sum 'C6 H20 N1 O13 V'
_cod_database_code 2000817

loop_
_space_group_symop_id
_space_group_symop_operation_xyz
1 x,y,z
2 -x,-y,-z

loop_
_atom_site_label
_atom_site_fract_x
_atom_site_fract_y
_atom_site_fract_z
_atom_site_attached_hydrogens
V .04843(8) .35835(7) .22604(6) 0
N .3041(4) .2995(4) .2162(3) 0
O(1) .0071(4) .1389(3) .2808(3) 0
O(2) .1109(5) -.0253(4) .3787(3) 0
O(3) .1265(4) .3699(4) .0470(3) 0
O(4) .2670(5) .2753(5) -.1101(3) 0
O(5) .2222(4) .5371(4) .3449(3) 0
O(6) .4970(4) .6850(4) .3959(4) 0
O(7) -.0194(4) .5634(3) .1875(3) 2
O(8) -.1095(4) .3822(4) .3765(3) 2
O(9) -.1884(5) .2283(5) .1291(3) 2
O(10) .1492(4) .3000(4) .6107(3) 2
O(11) .3955(4) .0309(4) .7825(3) 2
O(12) .3142(4) .8759(4) .5374(3) 2
O(13) .2751(6) .8004(7) .1097(4) 2
C(1) .1315(5) .0940(5) .3264(4) 0
C(2) .3134(5) .2002(5) .3136(4) 2
C(3) .2313(5) .2884(5) .0002(4) 0
C(4) .3096(5) .2089(5) .0911(4) 2
C(5) .3882(5) .5681(5) .3346(4) 0
C(6) .4467(5) .4521(5) .2377(4) 2

loop_
_geom_bond_atom_site_label_1
_geom_bond_atom_site_label_2
_geom_bond_distance
V O(1) 2.033(3)
V O(3) 2.062(3)
V O(5) 2.051(3)
V O(7) 2.101(3)
V O(8) 2.090(3)
V O(9) 2.094(3)
V N 2.222(3)
O(1) C(1) 1.280(6)
O(2) C(1) 1.234(6)
O(3) C(3) 1.292(6)
O(4) C(3) 1.234(5)
O(5) C(5) 1.279(5)
O(6) C(5) 1.240(5)
N C(2) 1.483(6)
N C(4) 1.477(5)
N C(6) 1.479(4)
C(1) C(2) 1.507(5)
C(3) C(4) 1.512(7)
C(5) C(6) 1.513(6)
